data_2201214
loop_
_publ_author_name
'Joanna Meszko'
'Karol Krzymi\'nski'
'Antoni Konitz'
'Jerzy B\/la\.zejowski'

_publ_section_title
;
 9-(<i>tert</i>-Butylamino)acridine
;
_journal_issue 4
_journal_name_full 'Acta Crystallographica Section E'
_journal_page_first o458
_journal_page_last o460
_journal_paper_doi 10.1107/S1600536802005111
_journal_volume 58
_journal_year 2002
_chemical_formula_iupac 'C17 H18 N2'
_chemical_formula_moiety 'C17 H18 N2'
_chemical_formula_sum 'C17 H18 N2'
_chemical_formula_weight 250.33
_chemical_name_systematic
;
N-(1,1-dimethylethyl)-9-acridinamine
;
_space_group_IT_number 61
_symmetry_cell_setting orthorhombic
_symmetry_space_group_name_Hall '-P 2ac 2ab'
_symmetry_space_group_name_H-M 'P b c a'
_atom_sites_solution_hydrogens geom
_atom_sites_solution_primary direct
_atom_sites_solution_secondary difmap
_cell_angle_alpha 90.00
_cell_angle_beta 90.00
_cell_angle_gamma 90.00
_cell_formula_units_Z 8
_cell_length_a 7.623(3)
_cell_length_b 12.762(4)
_cell_length_c 28.155(7)
_cell_measurement_reflns_used 50
_cell_measurement_temperature 293(2)
_cell_measurement_theta_max 25.5
_cell_measurement_theta_min 1.4
_cell_volume 2739.1(15)
_computing_cell_refinement 'KM-4 Software'
_computing_data_collection 'KM-4 Software (Kuma Diffraction, 1989)'
_computing_data_reduction 'KM-4 Software'
_computing_molecular_graphics 'ORTEPII (Johnson, 1976)'
_computing_publication_material SHELXL97
_computing_structure_refinement 'SHELXL97 (Sheldrick, 1997)'
_computing_structure_solution 'SHELXS97 (Sheldrick, 1997)'
_diffrn_ambient_temperature 293(2)
_diffrn_measured_fraction_theta_full 0.999
_diffrn_measured_fraction_theta_max 0.999
_diffrn_measurement_device_type 'Kuma KM-4'
_diffrn_measurement_method \q/2\q
_diffrn_radiation_monochromator graphite
_diffrn_radiation_source 'fine-focus sealed tube'
_diffrn_radiation_type MoK\a
_diffrn_radiation_wavelength 0.71073
_diffrn_reflns_av_R_equivalents 0.100
_diffrn_reflns_av_sigmaI/netI 0.045
_diffrn_reflns_limit_h_max 9
_diffrn_reflns_limit_h_min -9
_diffrn_reflns_limit_k_max 15
_diffrn_reflns_limit_k_min -14
_diffrn_reflns_limit_l_max 34
_diffrn_reflns_limit_l_min -34
_diffrn_reflns_number 18864
_diffrn_reflns_theta_full 25.6
_diffrn_reflns_theta_max 25.6
_diffrn_reflns_theta_min 1.4
_diffrn_standards_decay_% 26.8
_diffrn_standards_interval_count 150
_diffrn_standards_number 3
_exptl_absorpt_coefficient_mu 0.07
_exptl_absorpt_correction_type none
_exptl_crystal_colour yellow
_exptl_crystal_density_diffrn 1.214
_exptl_crystal_density_method 'not measured'
_exptl_crystal_description needle
_exptl_crystal_F_000 1072
_exptl_crystal_size_max 0.6
_exptl_crystal_size_mid 0.4
_exptl_crystal_size_min 0.3
_refine_diff_density_max 0.12
_refine_diff_density_min -0.19
_refine_ls_extinction_expression Fc^*^=kFc[1+0.001xFc^2^\l^3^/sin(2\q)]^-1/4^
_refine_ls_extinction_method none
_refine_ls_goodness_of_fit_ref 1.09
_refine_ls_hydrogen_treatment mixed
_refine_ls_matrix_type full
_refine_ls_number_parameters 179
_refine_ls_number_reflns 2569
_refine_ls_number_restraints 0
_refine_ls_restrained_S_all 1.09
_refine_ls_R_factor_all 0.072
_refine_ls_R_factor_gt 0.044
_refine_ls_shift/su_max <0.001
_refine_ls_shift/su_mean 0.000
_refine_ls_structure_factor_coef Fsqd
_refine_ls_weighting_details 'calc w = 1/[\s^2^(Fo^2^)+(0.0646P)^2^+0.3081P] where P = (Fo^2^+2Fc^2^)/3'
_refine_ls_weighting_scheme calc
_refine_ls_wR_factor_gt 0.110
_refine_ls_wR_factor_ref 0.129
_reflns_number_gt 1817
_reflns_number_total 2569
_reflns_threshold_expression I>2\s(I)
_cod_data_source_file ya6091.cif
_cod_data_source_block I
_cod_database_code 2201214
_cod_database_fobs_code 2201214

loop_
_symmetry_equiv_pos_as_xyz
'x, y, z'
'-x+1/2, -y, z+1/2'
'-x, y+1/2, -z+1/2'
'x+1/2, -y+1/2, -z'
'-x, -y, -z'
'x-1/2, y, -z-1/2'
'x, -y-1/2, z-1/2'
'-x-1/2, y-1/2, z'

loop_
_atom_site_label
_atom_site_fract_x
_atom_site_fract_y
_atom_site_fract_z
_atom_site_U_iso_or_equiv
_atom_site_adp_type
_atom_site_calc_flag
_atom_site_refinement_flags
_atom_site_occupancy
_atom_site_disorder_assembly
_atom_site_disorder_group
_atom_site_type_symbol
C1 0.2636(3) 0.59316(16) 0.05938(7) 0.0432(5) Uani d . 1 . . C
H1A 0.3184 0.5259 0.0629 0.052 Uiso d R 1 . . H
C2 0.1635(3) 0.61399(18) 0.02084(8) 0.0482(5) Uani d . 1 . . C
H2A 0.1443 0.5599 -0.0023 0.058 Uiso d R 1 . . H
C3 0.0860(3) 0.71388(18) 0.01513(8) 0.0485(6) Uani d . 1 . . C
H3A 0.0183 0.7297 -0.0127 0.058 Uiso d R 1 . . H
C4 0.1112(3) 0.78850(16) 0.04819(7) 0.0440(5) Uani d . 1 . . C
H4A 0.0553 0.8555 0.0450 0.053 Uiso d R 1 . . H
C5 0.3447(3) 0.91217(16) 0.19428(8) 0.0448(5) Uani d . 1 . . C
H5A 0.2931 0.9794 0.1881 0.054 Uiso d R 1 . . H
C6 0.4254(3) 0.89478(18) 0.23620(8) 0.0488(6) Uani d . 1 . . C
H6A 0.4408 0.9516 0.2582 0.059 Uiso d R 1 . . H
C8 0.4821(3) 0.71576(17) 0.21573(7) 0.0431(5) Uani d . 1 . . C
H8A 0.5332 0.6489 0.2229 0.052 Uiso d R 1 . . H
C7 0.4903(3) 0.79497(17) 0.24783(9) 0.0485(5) Uani d . 1 . . C
H7A 0.5412 0.7806 0.2783 0.058 Uiso d R 1 . . H
C9 0.4009(2) 0.65204(14) 0.13528(7) 0.0340(4) Uani d . 1 . . C
N10 0.2346(2) 0.84974(12) 0.12045(6) 0.0385(4) Uani d . 1 . . N
C11 0.2947(2) 0.66932(14) 0.09503(7) 0.0341(4) Uani d . 1 . . C
C12 0.2147(2) 0.77056(15) 0.08933(7) 0.0362(4) Uani d . 1 . . C
C13 0.4070(2) 0.73128(14) 0.17017(7) 0.0347(4) Uani d . 1 . . C
C14 0.3267(2) 0.83037(15) 0.16030(7) 0.0361(4) Uani d . 1 . . C
N15 0.4948(2) 0.55810(13) 0.14273(6) 0.0376(4) Uani d . 1 . . N
H15A 0.440(3) 0.5038(18) 0.1262(7) 0.052(6) Uiso d . 1 . . H
C16 0.6840(3) 0.55261(16) 0.12762(8) 0.0437(5) Uani d . 1 . . C
C17 0.7335(3) 0.43760(18) 0.12983(9) 0.0590(7) Uani d . 1 . . C
H17A 0.6572 0.3981 0.1095 0.089 Uiso calc R 1 . . H
H17B 0.7219 0.4129 0.1619 0.089 Uiso calc R 1 . . H
H17C 0.8527 0.4290 0.1195 0.089 Uiso calc R 1 . . H
C18 0.7085(3) 0.5934(2) 0.07745(9) 0.0748(9) Uani d . 1 . . C
H18A 0.6333 0.5553 0.0562 0.112 Uiso calc R 1 . . H
H18B 0.8285 0.5840 0.0680 0.112 Uiso calc R 1 . . H
H18C 0.6793 0.6665 0.0764 0.112 Uiso calc R 1 . . H
C19 0.8024(3) 0.6138(2) 0.16099(10) 0.0682(8) Uani d . 1 . . C
H19A 0.7867 0.5889 0.1929 0.102 Uiso calc R 1 . . H
H19B 0.7729 0.6869 0.1595 0.102 Uiso calc R 1 . . H
H19C 0.9225 0.6044 0.1517 0.102 Uiso calc R 1 . . H

loop_
_atom_site_aniso_label
_atom_site_aniso_U_11
_atom_site_aniso_U_22
_atom_site_aniso_U_33
_atom_site_aniso_U_12
_atom_site_aniso_U_13
_atom_site_aniso_U_23
C1 0.0409(11) 0.0339(11) 0.0548(12) 0.0004(9) -0.0004(10) -0.0029(9)
C2 0.0480(12) 0.0474(13) 0.0493(12) -0.0058(10) -0.0017(10) -0.0087(10)
C3 0.0456(12) 0.0533(14) 0.0467(13) -0.0033(10) -0.0058(10) 0.0068(10)
C4 0.0418(12) 0.0389(11) 0.0513(13) 0.0032(9) -0.0014(10) 0.0066(10)
C5 0.0426(11) 0.0338(11) 0.0580(14) -0.0011(9) 0.0048(10) -0.0089(9)
C6 0.0480(13) 0.0458(12) 0.0527(14) -0.0080(10) 0.0035(10) -0.0125(10)
C8 0.0425(12) 0.0405(11) 0.0464(12) 0.0014(9) 0.0000(9) 0.0020(9)
C7 0.0458(12) 0.0535(13) 0.0463(12) -0.0063(10) -0.0025(10) -0.0027(11)
C9 0.0314(10) 0.0262(9) 0.0444(11) -0.0013(8) 0.0044(8) 0.0028(8)
N10 0.0376(9) 0.0287(8) 0.0490(10) 0.0007(7) 0.0010(8) -0.0001(7)
C11 0.0308(10) 0.0291(10) 0.0425(11) -0.0018(8) 0.0048(8) 0.0019(8)
C12 0.0328(10) 0.0324(10) 0.0433(11) -0.0002(8) 0.0044(8) 0.0046(9)
C13 0.0318(10) 0.0295(9) 0.0426(11) -0.0010(8) 0.0045(8) 0.0035(8)
C14 0.0319(10) 0.0319(10) 0.0445(11) -0.0025(8) 0.0065(8) 0.0001(8)
N15 0.0347(9) 0.0251(8) 0.0528(10) 0.0019(7) -0.0016(8) 0.0017(7)
C16 0.0344(11) 0.0371(11) 0.0596(14) 0.0049(9) 0.0019(9) 0.0014(10)
C17 0.0495(13) 0.0426(13) 0.0851(18) 0.0122(11) -0.0084(13) -0.0073(12)
C18 0.0494(15) 0.100(2) 0.0754(18) 0.0166(15) 0.0212(13) 0.0290(16)
C19 0.0389(13) 0.0588(15) 0.107(2) -0.0032(11) -0.0059(13) -0.0195(15)

loop_
_atom_type_symbol
_atom_type_description
_atom_type_scat_dispersion_real
_atom_type_scat_dispersion_imag
_atom_type_scat_source
C C 0.0033 0.0016 'International Tables Vol C Tables 4.2.6.8 and 6.1.1.4'
H H 0.0000 0.0000 'International Tables Vol C Tables 4.2.6.8 and 6.1.1.4'
N N 0.0061 0.0033 'International Tables Vol C Tables 4.2.6.8 and 6.1.1.4'

loop_
_geom_angle_atom_site_label_1
_geom_angle_atom_site_label_2
_geom_angle_atom_site_label_3
_geom_angle
_geom_angle_publ_flag
C2 C1 C11 121.84(19) no
C2 C1 H1A 120.3 no
C11 C1 H1A 117.8 no
C1 C2 C3 120.3(2) no
C1 C2 H2A 119.2 no
C3 C2 H2A 120.5 no
C4 C3 C2 120.0(2) no
C4 C3 H3A 119.5 no
C2 C3 H3A 120.5 no
C3 C4 C12 122.0(2) no
C3 C4 H4A 120.1 no
C12 C4 H4A 117.9 no
C6 C5 C14 120.8(2) no
C6 C5 H5A 119.4 no
C14 C5 H5A 119.7 no
C5 C6 C7 120.9(2) no
C5 C6 H6A 119.7 no
C7 C6 H6A 119.4 no
C7 C8 C13 121.1(2) no
C7 C8 H8A 120.2 no
C13 C8 H8A 118.6 no
C8 C7 C6 120.2(2) no
C8 C7 H7A 118.2 no
C6 C7 H7A 121.6 no
C9 N15 H15A 109.2(14) yes
C9 N15 C16 118.89(15) yes
C11 C9 C13 117.80(17) yes
C11 C9 N15 122.89(17) yes
C13 C9 N15 119.26(17) yes
C12 N10 C14 117.62(16) yes
C9 C11 C1 123.92(17) no
C9 C11 C12 118.28(17) no
C1 C11 C12 117.79(18) no
N10 C12 C4 118.21(17) no
N10 C12 C11 123.64(18) no
C4 C12 C11 118.14(18) no
C9 C13 C8 122.88(18) no
C9 C13 C14 118.95(18) no
C8 C13 C14 118.11(18) no
N10 C14 C5 118.43(18) no
N10 C14 C13 123.13(17) no
C5 C14 C13 118.44(18) no
C16 N15 H15A 104.7(14) no
N15 C16 C17 105.77(17) no
N15 C16 C18 111.43(18) no
C17 C16 C18 109.8(2) no
N15 C16 C19 111.76(18) no
C17 C16 C19 108.94(19) no
C18 C16 C19 109.0(2) no
C16 C17 H17A 109.5 no
C16 C17 H17B 109.5 no
H17A C17 H17B 109.5 no
C16 C17 H17C 109.5 no
H17A C17 H17C 109.5 no
H17B C17 H17C 109.5 no
C16 C18 H18A 109.5 no
C16 C18 H18B 109.5 no
H18A C18 H18B 109.5 no
C16 C18 H18C 109.5 no
H18A C18 H18C 109.5 no
H18B C18 H18C 109.5 no
C16 C19 H19A 109.5 no
C16 C19 H19B 109.5 no
H19A C19 H19B 109.5 no
C16 C19 H19C 109.5 no
H19A C19 H19C 109.5 no
H19B C19 H19C 109.5 no

loop_
_geom_bond_atom_site_label_1
_geom_bond_atom_site_label_2
_geom_bond_site_symmetry_2
_geom_bond_distance
_geom_bond_publ_flag
C1 C2 . 1.353(3) no
C1 C11 . 1.417(3) no
C1 H1A . 0.9600 no
C2 C3 . 1.414(3) no
C2 H2A . 0.9599 no
C3 C4 . 1.345(3) no
C3 H3A . 0.9601 no
C4 C12 . 1.420(3) no
C4 H4A . 0.9600 no
C5 C6 . 1.349(3) no
C5 C14 . 1.423(3) no
C5 H5A . 0.9600 no
C6 C7 . 1.405(3) no
C6 H6A . 0.9600 no
C8 C7 . 1.357(3) no
C8 C13 . 1.419(3) no
C8 H8A . 0.9599 no
C7 H7A . 0.9600 no
C9 C11 . 1.410(3) yes
C9 C13 . 1.410(3) yes
C9 N15 . 1.412(2) yes
N10 C12 . 1.346(2) yes
N10 C14 . 1.346(3) yes
C11 C12 . 1.438(3) yes
C13 C14 . 1.432(3) yes
N15 H15A . 0.93(2) yes
N15 C16 . 1.506(3) yes
C16 C17 . 1.517(3) no
C16 C18 . 1.517(3) no
C16 C19 . 1.519(3) no
C17 H17A . 0.9600 no
C17 H17B . 0.9600 no
C17 H17C . 0.9600 no
C18 H18A . 0.9600 no
C18 H18B . 0.9600 no
C18 H18C . 0.9600 no
C19 H19A . 0.9600 no
C19 H19B . 0.9600 no
C19 H19C . 0.9600 no

loop_
_geom_hbond_atom_site_label_D
_geom_hbond_atom_site_label_H
_geom_hbond_atom_site_label_A
_geom_hbond_site_symmetry_D
_geom_hbond_site_symmetry_H
_geom_hbond_site_symmetry_A
_geom_hbond_distance_DH
_geom_hbond_distance_HA
_geom_hbond_distance_DA
_geom_hbond_angle_DHA
_geom_hbond_publ_flag
N15 H15A N10 1_555 1_555 8_655 0.93(2) 2.38(2) 3.244(3) 154(2) yes

loop_
_geom_torsion_atom_site_label_1
_geom_torsion_atom_site_label_2
_geom_torsion_atom_site_label_3
_geom_torsion_atom_site_label_4
_geom_torsion
_geom_torsion_publ_flag
C11 C1 C2 C3 -0.1(3) no
C1 C2 C3 C4 -0.2(3) no
C2 C3 C4 C12 0.1(3) no
C14 C5 C6 C7 -1.4(3) no
C13 C8 C7 C6 -0.6(3) no
C5 C6 C7 C8 4.0(3) no
C13 C9 C11 C1 -174.09(18) no
N15 C9 C11 C1 3.5(3) no
C13 C9 C11 C12 6.7(3) no
N15 C9 C11 C12 -175.72(16) no
C2 C1 C11 C9 -178.64(19) no
C2 C1 C11 C12 0.5(3) no
C14 N10 C12 C4 177.18(17) no
C14 N10 C12 C11 -3.9(3) no
C3 C4 C12 N10 179.41(19) no
C3 C4 C12 C11 0.4(3) no
C9 C11 C12 N10 -0.4(3) no
C1 C11 C12 N10 -179.63(18) no
C9 C11 C12 C4 178.55(17) no
C1 C11 C12 C4 -0.7(3) no
C11 C9 C13 C8 168.16(18) no
N15 C9 C13 C8 -9.5(3) no
C9 N15 H15A C16 128.3(7) yes
C11 C9 C13 C14 -8.7(3) yes
C11 C9 N15 H15A -24.6(14) yes
N15 C9 C13 C14 173.62(16) no
C7 C8 C13 C9 177.9(2) no
C7 C8 C13 C14 -5.1(3) no
C12 N10 C14 C5 -178.15(17) no
C11 C9 N15 C16 95.3(2) yes
C12 N10 C14 C13 1.7(3) yes
C6 C5 C14 N10 175.50(19) no
C6 C5 C14 C13 -4.4(3) no
C9 C13 C14 N10 4.7(3) no
C8 C13 C14 N10 -172.36(18) no
C9 C13 C14 C5 -175.46(17) no
C8 C13 C14 C5 7.5(3) no
C13 C9 N15 C16 -87.2(2) no
C9 N15 C16 C17 -167.48(18) no
C9 N15 C16 C18 -48.2(3) no
C9 N15 C16 C19 74.1(2) no

loop_
_cod_related_entry_id
_cod_related_entry_database
_cod_related_entry_code
1 ChemSpider 4930587
